data_7705480
loop_
_publ_author_name
'Babetto, Luca'
'Carlotto, Silvia'
'Carlotto, Alice'
'Rancan, Marzio'
'Bottaro, Gregorio'
'Armelao, Lidia'
'Casarin, Maurizio'

_publ_section_title
;
 Antenna triplet DFT calculations to drive the design of luminescent
 Ln<sup>3+</sup> complexes.
;
_journal_issue 41
_journal_name_full 'Dalton transactions (Cambridge, England : 2003)'
_journal_page_first 14556
_journal_page_last 14563
_journal_paper_doi 10.1039/d0dt02624g
_journal_volume 49
_journal_year 2020
_chemical_formula_moiety 'C23 H14 O2 S'
_chemical_formula_sum 'C23 H14 O2 S'
_chemical_formula_weight 354.40
_space_group_crystal_system triclinic
_space_group_IT_number 2
_space_group_name_Hall '-P 1'
_space_group_name_H-M_alt 'P -1'
_atom_sites_solution_hydrogens geom
_atom_sites_solution_primary dual
_audit_creation_date 2020-04-17
_audit_creation_method
;
Olex2 1.2
(compiled 2018.05.29 svn.r3508 for OlexSys, GUI svn.r5506)
;
_audit_update_record
;
2020-04-23 deposited with the CCDC.	2020-09-22 downloaded from the CCDC.
;
_cell_angle_alpha 78.929(3)
_cell_angle_beta 65.508(3)
_cell_angle_gamma 71.717(3)
_cell_formula_units_Z 2
_cell_length_a 9.1371(3)
_cell_length_b 10.1916(3)
_cell_length_c 10.4736(3)
_cell_measurement_reflns_used 4143
_cell_measurement_temperature 297.6(6)
_cell_measurement_theta_max 72.8770
_cell_measurement_theta_min 5.5070
_cell_volume 840.58(5)
_computing_cell_refinement 'CrysAlisPro 1.171.38.46 (Rigaku OD, 2015)'
_computing_data_collection 'CrysAlisPro 1.171.38.46 (Rigaku OD, 2015)'
_computing_data_reduction 'CrysAlisPro 1.171.38.46 (Rigaku OD, 2015)'
_computing_molecular_graphics 'Olex2 (Dolomanov et al., 2009)'
_computing_publication_material 'Olex2 (Dolomanov et al., 2009)'
_computing_structure_refinement 'ShelXL (Sheldrick, 2015)'
_computing_structure_solution 'ShelXT (Sheldrick, 2015)'
_diffrn_ambient_environment air
_diffrn_ambient_temperature 297.6(6)
_diffrn_detector 'CCD plate'
_diffrn_detector_area_resol_mean 16.1274
_diffrn_detector_type Eos
_diffrn_measured_fraction_theta_full 1.000
_diffrn_measured_fraction_theta_max 0.997
_diffrn_measurement_details
;
List of Runs (angles in degrees, time in seconds):

  # Type    Start    End  Width  t~exp~   \w     \q     \k     \f   Frames
#--------------------------------------------------------------------------
  1  \w     -4.00  42.00   0.50    0.50    --    0.00 -99.00  60.00   92
  2  \w    -30.00  70.00   0.50    0.50    --    0.00  77.00-120.00  200
  3  \w     -4.00  42.00   0.50    0.50    --    0.00 -99.00 120.00   92
  4  \w     35.00 125.00   0.50    1.50    --   56.00  57.00  30.00  180
  5  \w    -14.00  86.00   0.50    1.50    --   56.00 -77.00 -60.00  200
  6  \w     18.00 113.00   0.50    1.50    --   56.00-125.00 120.00  190
  7  \w    -14.00  86.00   0.50    1.50    --   56.00 -77.00-180.00  200
  8  \w    -17.00 129.00   0.50    1.50    --   56.00   0.00 150.00  292
  9  \w     35.00 125.00   0.50    1.50    --   56.00  57.00 150.00  180
 10  \w     39.00 146.00   0.50   10.00    --  112.00 -25.00-180.00  214
 11  \w     90.00 178.00   0.50   10.00    --  112.00  50.00  60.00  176
 12  \w     40.00 150.00   0.50   10.00    --  112.00 -92.00-120.00  220
 13  \w     86.00 178.00   0.50   10.00    --  112.00  38.00  90.00  184
 14  \w     45.00 135.00   0.50   10.00    --  112.00 -64.00  30.00  180
 15  \w     45.00 135.00   0.50   10.00    --  112.00 -64.00-150.00  180
 16  \w     40.00 138.00   0.50   10.00    --  112.00 -38.00 -90.00  196
 17  \w     56.00 150.00   0.50   10.00    --  112.00 179.00 120.00  188
 18  \w     40.00 116.00   0.50   10.00    --  112.00-112.00 120.00  152
 19  \w     45.00 135.00   0.50   10.00    --  112.00 -64.00  90.00  180
 20  \w     42.00 142.00   0.50   10.00    --  112.00 -77.00-150.00  200
 21  \w     42.00 114.00   0.50   10.00    --  112.00-112.00 -60.00  144
 22  \w     41.00  70.00   0.50   10.00    --  112.00 -92.00 -60.00   58
 23  \w    106.00 150.00   0.50   10.00    --  112.00 -92.00 -60.00   88
 24  \w    130.00 177.00   0.50   10.00    --  112.00  77.00 -60.00   94
 25  \w    119.00 159.00   0.50   10.00    --  112.00  64.00   0.00   80
 26  \w     89.00 114.00   0.50   10.00    --  112.00-112.00   0.00   50
 27  \w     70.00  95.00   0.50   10.00    --  112.00-112.00-180.00   50
 28  \w    116.00 177.00   0.50   10.00    --  112.00  50.00 120.00  122
 29  \w     92.00 141.00   0.50   10.00    --  112.00 -92.00  30.00   98
 30  \w     44.00  70.00   0.50   10.00    --  112.00 -92.00  30.00   52
 31  \w     90.00 177.00   0.50   10.00    --  112.00  77.00 -30.00  174
 32  \w     76.00 121.00   0.50   10.00    --  112.00 -92.00-150.00   90
 33  \w     81.00 170.00   0.50   10.00    --  112.00  25.00 -90.00  178
 34  \w     76.00 102.00   0.50   10.00    --  112.00-112.00-150.00   52
 35  \w     40.00 116.00   0.50   10.00    --  112.00 -38.00  30.00  152
;
_diffrn_measurement_device 'four-circle diffractometer'
_diffrn_measurement_device_type 'Xcalibur, Eos, Gemini'
_diffrn_measurement_method '\w scans'
_diffrn_orient_matrix_type 'CrysAlisPro convention (1999,Acta A55,543-557)'
_diffrn_orient_matrix_UB_11 -0.0369466000
_diffrn_orient_matrix_UB_12 0.1459584000
_diffrn_orient_matrix_UB_13 0.0451684000
_diffrn_orient_matrix_UB_21 0.0397986000
_diffrn_orient_matrix_UB_22 -0.0645816000
_diffrn_orient_matrix_UB_23 0.1312965000
_diffrn_orient_matrix_UB_31 0.1841492000
_diffrn_orient_matrix_UB_32 -0.0003773000
_diffrn_orient_matrix_UB_33 -0.0835563000
_diffrn_radiation_monochromator graphite
_diffrn_radiation_probe x-ray
_diffrn_radiation_type CuK\a
_diffrn_radiation_wavelength 1.54184
_diffrn_reflns_av_R_equivalents 0.0193
_diffrn_reflns_av_unetI/netI 0.0217
_diffrn_reflns_Laue_measured_fraction_full 1.000
_diffrn_reflns_Laue_measured_fraction_max 0.997
_diffrn_reflns_limit_h_max 11
_diffrn_reflns_limit_h_min -10
_diffrn_reflns_limit_k_max 12
_diffrn_reflns_limit_k_min -12
_diffrn_reflns_limit_l_max 12
_diffrn_reflns_limit_l_min -12
_diffrn_reflns_number 9770
_diffrn_reflns_point_group_measured_fraction_full 1.000
_diffrn_reflns_point_group_measured_fraction_max 0.997
_diffrn_reflns_theta_full 67.684
_diffrn_reflns_theta_max 72.808
_diffrn_reflns_theta_min 4.581
_diffrn_source 'fine-focus sealed X-ray tube'
_diffrn_source_type 'Enhance (Cu) X-ray Source'
_exptl_absorpt_coefficient_mu 1.821
_exptl_absorpt_correction_T_max 1.00000
_exptl_absorpt_correction_T_min 0.68015
_exptl_absorpt_correction_type multi-scan
_exptl_absorpt_process_details
;
CrysAlisPro 1.171.38.46 (Rigaku Oxford Diffraction, 2015)
Empirical absorption correction using spherical harmonics,
 implemented in SCALE3 ABSPACK scaling algorithm.
;
_exptl_crystal_colour yellow
_exptl_crystal_colour_primary yellow
_exptl_crystal_density_diffrn 1.400
_exptl_crystal_description prism
_exptl_crystal_F_000 368
_exptl_crystal_size_max 0.3
_exptl_crystal_size_mid 0.2
_exptl_crystal_size_min 0.15
_refine_diff_density_max 0.206
_refine_diff_density_min -0.185
_refine_diff_density_rms 0.040
_refine_ls_extinction_method none
_refine_ls_goodness_of_fit_ref 1.062
_refine_ls_hydrogen_treatment constr
_refine_ls_matrix_type full
_refine_ls_number_parameters 255
_refine_ls_number_reflns 3339
_refine_ls_number_restraints 54
_refine_ls_restrained_S_all 1.080
_refine_ls_R_factor_all 0.0486
_refine_ls_R_factor_gt 0.0433
_refine_ls_shift/su_max 0.001
_refine_ls_shift/su_mean 0.000
_refine_ls_structure_factor_coef Fsqd
_refine_ls_weighting_details 'w=1/[\s^2^(Fo^2^)+(0.0860P)^2^+0.0539P] where P=(Fo^2^+2Fc^2^)/3'
_refine_ls_weighting_scheme calc
_refine_ls_wR_factor_gt 0.1276
_refine_ls_wR_factor_ref 0.1344
_reflns_Friedel_coverage 0.000
_reflns_number_gt 2946
_reflns_number_total 3339
_reflns_threshold_expression 'I > 2\s(I)'
_cod_data_source_file d0dt02624g2.cif
_cod_data_source_block l3
_cod_depositor_comments 'Adding full bibliography for 7705479--7705481.cif.'
_cod_database_code 7705480
_shelx_shelxl_version_number 2018/3
_chemical_oxdiff_formula 'O2 S1 C20 H20'
_chemical_oxdiff_usercomment 'L4 DCM/C6'
_shelx_space_group_comment
;
The symmetry employed for this shelxl refinement is uniquely defined
by the following loop, which should always be used as a source of
symmetry information in preference to the above space-group names.
They are only intended as comments.
;
_shelx_estimated_absorpt_t_max 0.772
_shelx_estimated_absorpt_t_min 0.611
_reflns_odcompleteness_completeness 96.78
_reflns_odcompleteness_iscentric 1
_reflns_odcompleteness_theta 74.33
_olex2_refinement_description
;
1. Fixed Uiso
 At 1.2 times of:
  All C(H) groups, All C(H,H) groups
 At 1.5 times of:
  All O(H) groups
2. Restrained distances
 S1A-C3A
 2.5 with sigma of 0.02
 C2-C1 \\sim C3B-C4
 with sigma of 0.02
 C3A-C4 \\sim C2-C1
 with sigma of 0.02
 C3A-C2 \\sim C3B-C1
 with sigma of 0.02
 S1B-C4 \\sim S1B-C2 \\sim S1A-C1 \\sim S1A-C4
 with sigma of 0.02
3. Rigid body (RIGU) restrains
 S1B, C3B, H3B, C4, C1, C2, H2b, H2a, S1A, C3A
 with sigma for 1-2 distances of 0.004 and sigma for 1-3 distances of 0.004
4. Others
 Sof(S1B)=Sof(C3B)=Sof(H3B)=Sof(H1b)=Sof(H2b)=1-FVAR(1)
 Sof(H1a)=Sof(H2a)=Sof(S1A)=Sof(C3A)=Sof(H3A)=FVAR(1)
5.a Aromatic/amide H refined with riding coordinates:
 C3B(H3B), C6(H6), C9(H9), C10(H10), C22(H22), C21(H21), C13(H13), C17(H17),
 C18(H18), C14(H14), C19(H19), C1(H1b), C1(H1a), C2(H2b), C2(H2a), C3A(H3A)
5.b Idealised tetrahedral OH refined as rotating group:
 O1(H1)
;
_olex2_submission_special_instructions 'No special instructions were received'
_oxdiff_exptl_absorpt_empirical_details
;
Empirical correction (ABSPACK) includes:
- Absorption correction using spherical harmonics
- Frame scaling
;
_oxdiff_exptl_absorpt_empirical_full_max 1.377
_oxdiff_exptl_absorpt_empirical_full_min 0.829

loop_
_space_group_symop_operation_xyz
'x, y, z'
'-x, -y, -z'

loop_
_atom_site_label
_atom_site_type_symbol
_atom_site_fract_x
_atom_site_fract_y
_atom_site_fract_z
_atom_site_U_iso_or_equiv
_atom_site_adp_type
_atom_site_occupancy
_atom_site_site_symmetry_order
_atom_site_calc_flag
_atom_site_refinement_flags_posn
_atom_site_refinement_flags_adp
_atom_site_refinement_flags_occupancy
_atom_site_disorder_assembly
_atom_site_disorder_group
S1B S 0.6327(2) 0.82601(16) 1.00324(10) 0.0588(3) Uani 0.623(3) 1 d D U P A 2
C3B C 0.8355(16) 0.9773(13) 0.9042(12) 0.080(2) Uani 0.623(3) 1 d D U P A 2
H3B H 0.915965 1.021742 0.842716 0.096 Uiso 0.623(3) 1 calc R U P A 2
O2 O 0.91435(14) 0.93222(14) 0.62315(12) 0.0662(3) Uani 1 1 d . . . . .
O1 O 0.85589(14) 0.85328(14) 0.44024(12) 0.0660(3) Uani 1 1 d . . . . .
H1 H 0.902480 0.887584 0.472232 0.099 Uiso 1 1 calc GR . . . .
C12 C 0.58140(16) 0.62441(13) 0.36169(14) 0.0484(3) Uani 1 1 d . . . . .
C5 C 0.79320(17) 0.88941(15) 0.71710(15) 0.0530(3) Uani 1 1 d . . . . .
C16 C 0.64589(18) 0.52557(14) 0.25902(14) 0.0526(3) Uani 1 1 d . . . . .
C23 C 0.69075(16) 0.66105(14) 0.40476(14) 0.0494(3) Uani 1 1 d . . . . .
C8 C 0.62369(17) 0.76346(14) 0.50182(14) 0.0507(3) Uani 1 1 d . . . . .
C7 C 0.73075(17) 0.81644(15) 0.54263(15) 0.0528(3) Uani 1 1 d . . . . .
C6 C 0.69472(17) 0.83133(15) 0.68190(15) 0.0545(3) Uani 1 1 d . . . . .
H6 H 0.605211 0.802925 0.752577 0.065 Uiso 1 1 calc R . . . .
C11 C 0.40741(17) 0.68973(15) 0.41657(16) 0.0532(3) Uani 1 1 d . . . . .
C15 C 0.5380(2) 0.49351(16) 0.21117(17) 0.0603(4) Uani 1 1 d . . . . .
C4 C 0.75981(17) 0.90559(15) 0.86317(15) 0.0529(3) Uani 1 1 d D U . . .
C20 C 0.8193(2) 0.46061(15) 0.20270(16) 0.0590(3) Uani 1 1 d . . . . .
C9 C 0.45210(18) 0.82275(16) 0.55755(16) 0.0564(3) Uani 1 1 d . . . . .
H9 H 0.408460 0.887646 0.624204 0.068 Uiso 1 1 calc R . . . .
C10 C 0.34613(17) 0.78704(16) 0.51578(17) 0.0587(4) Uani 1 1 d . . . . .
H10 H 0.232255 0.828365 0.554237 0.070 Uiso 1 1 calc R . . . .
C22 C 0.86508(18) 0.58984(17) 0.34867(17) 0.0594(4) Uani 1 1 d . . . . .
H22 H 0.937889 0.609928 0.378538 0.071 Uiso 1 1 calc R . . . .
C21 C 0.92495(19) 0.49455(17) 0.25366(19) 0.0646(4) Uani 1 1 d . . . . .
H21 H 1.038075 0.449685 0.220389 0.078 Uiso 1 1 calc R . . . .
C13 C 0.3017(2) 0.65400(19) 0.3656(2) 0.0665(4) Uani 1 1 d . . . . .
H13 H 0.187880 0.696272 0.400471 0.080 Uiso 1 1 calc R . . . .
C17 C 0.6063(3) 0.39890(19) 0.1070(2) 0.0730(5) Uani 1 1 d . . . . .
H17 H 0.536542 0.376714 0.075071 0.088 Uiso 1 1 calc R . . . .
C18 C 0.7753(3) 0.33852(19) 0.0516(2) 0.0783(5) Uani 1 1 d . . . . .
H18 H 0.818410 0.276945 -0.018174 0.094 Uiso 1 1 calc R . . . .
C14 C 0.3637(2) 0.5613(2) 0.2691(2) 0.0698(4) Uani 1 1 d . . . . .
H14 H 0.291699 0.540326 0.238907 0.084 Uiso 1 1 calc R . . . .
C19 C 0.8810(3) 0.36817(18) 0.0981(2) 0.0723(4) Uani 1 1 d . . . . .
H19 H 0.994674 0.326302 0.059542 0.087 Uiso 1 1 calc R . . . .
C1 C 0.7718(3) 0.9744(2) 1.0594(2) 0.0760(5) Uani 1 1 d D U . . .
H1B H 0.801177 1.020313 1.110143 0.091 Uiso 0.623(3) 1 calc R . P A 2
H1A H 0.795431 1.015066 1.118440 0.091 Uiso 0.377(3) 1 calc R . P A 1
C2 C 0.6651(3) 0.89498(19) 1.11476(19) 0.0735(5) Uani 1 1 d D U . . .
H2B H 0.612069 0.879739 1.211479 0.088 Uiso 0.623(3) 1 calc R U P A 2
H2A H 0.610590 0.869231 1.208924 0.088 Uiso 0.377(3) 1 calc R U P A 1
S1A S 0.8567(7) 0.9994(6) 0.8973(4) 0.0744(8) Uani 0.377(3) 1 d D U P A 1
C3A C 0.6550(13) 0.8581(11) 0.9892(10) 0.075(3) Uani 0.377(3) 1 d D U P A 1
H3A H 0.583784 0.807143 0.995002 0.090 Uiso 0.377(3) 1 calc R . P A 1

loop_
_atom_site_aniso_label
_atom_site_aniso_U_11
_atom_site_aniso_U_22
_atom_site_aniso_U_33
_atom_site_aniso_U_23
_atom_site_aniso_U_13
_atom_site_aniso_U_12
S1B 0.0703(5) 0.0623(6) 0.0519(4) 0.0073(3) -0.0248(3) -0.0327(4)
C3B 0.094(6) 0.063(3) 0.081(3) -0.002(2) -0.030(3) -0.026(3)
O2 0.0551(6) 0.0867(8) 0.0594(6) -0.0042(5) -0.0131(5) -0.0347(5)
O1 0.0587(6) 0.0837(8) 0.0561(6) -0.0119(5) -0.0103(5) -0.0309(5)
C12 0.0501(7) 0.0461(6) 0.0487(6) 0.0060(5) -0.0206(5) -0.0151(5)
C5 0.0471(6) 0.0546(7) 0.0548(7) -0.0019(5) -0.0175(5) -0.0140(5)
C16 0.0613(8) 0.0467(6) 0.0516(7) 0.0056(5) -0.0238(6) -0.0189(6)
C23 0.0471(6) 0.0503(7) 0.0490(6) 0.0012(5) -0.0195(5) -0.0116(5)
C8 0.0485(7) 0.0531(7) 0.0497(6) -0.0002(5) -0.0190(5) -0.0140(5)
C7 0.0480(6) 0.0533(7) 0.0546(7) -0.0050(5) -0.0168(5) -0.0132(5)
C6 0.0506(7) 0.0627(8) 0.0514(7) -0.0026(6) -0.0153(5) -0.0227(6)
C11 0.0481(7) 0.0535(7) 0.0591(7) 0.0059(6) -0.0229(6) -0.0172(5)
C15 0.0761(9) 0.0555(7) 0.0596(8) 0.0073(6) -0.0315(7) -0.0297(7)
C4 0.0509(7) 0.0538(7) 0.0573(7) 0.0004(6) -0.0233(6) -0.0167(5)
C20 0.0643(8) 0.0516(7) 0.0562(8) -0.0029(6) -0.0207(6) -0.0124(6)
C9 0.0510(7) 0.0552(7) 0.0579(7) -0.0072(6) -0.0171(6) -0.0102(6)
C10 0.0426(6) 0.0583(8) 0.0688(9) -0.0023(6) -0.0187(6) -0.0096(5)
C22 0.0475(7) 0.0663(8) 0.0651(8) -0.0103(7) -0.0241(6) -0.0088(6)
C21 0.0498(7) 0.0651(9) 0.0707(9) -0.0138(7) -0.0194(6) -0.0037(6)
C13 0.0530(7) 0.0723(9) 0.0814(10) 0.0045(8) -0.0322(7) -0.0228(7)
C17 0.1052(14) 0.0644(9) 0.0685(10) 0.0043(7) -0.0422(9) -0.0401(9)
C18 0.1094(15) 0.0593(9) 0.0681(10) -0.0110(7) -0.0309(10) -0.0249(9)
C14 0.0734(10) 0.0772(10) 0.0791(10) 0.0068(8) -0.0414(8) -0.0368(8)
C19 0.0832(11) 0.0583(8) 0.0686(10) -0.0117(7) -0.0240(8) -0.0118(8)
C1 0.0874(12) 0.0803(11) 0.0789(11) -0.0106(9) -0.0437(9) -0.0270(9)
C2 0.0904(12) 0.0699(10) 0.0582(9) 0.0060(7) -0.0313(8) -0.0203(9)
S1A 0.0842(11) 0.083(2) 0.0705(11) -0.0132(11) -0.0285(9) -0.0384(11)
C3A 0.065(4) 0.066(5) 0.107(5) -0.011(4) -0.037(3) -0.026(3)

loop_
_atom_type_symbol
_atom_type_description
_atom_type_scat_dispersion_real
_atom_type_scat_dispersion_imag
_atom_type_scat_source
C C 0.0181 0.0091 'International Tables Vol C Tables 4.2.6.8 and 6.1.1.4'
H H 0.0000 0.0000 'International Tables Vol C Tables 4.2.6.8 and 6.1.1.4'
O O 0.0492 0.0322 'International Tables Vol C Tables 4.2.6.8 and 6.1.1.4'
S S 0.3331 0.5567 'International Tables Vol C Tables 4.2.6.8 and 6.1.1.4'

loop_
_geom_angle_atom_site_label_1
_geom_angle_atom_site_label_2
_geom_angle_atom_site_label_3
_geom_angle
_geom_angle_site_symmetry_1
_geom_angle_site_symmetry_3
_geom_angle_publ_flag
C2 S1B C4 92.10(10) . . ?
C4 C3B H3B 124.6 . . ?
C4 C3B C1 110.9(7) . . ?
C1 C3B H3B 124.6 . . ?
C7 O1 H1 109.5 . . ?
C23 C12 C16 120.20(13) . . ?
C23 C12 C11 120.28(13) . . ?
C11 C12 C16 119.48(13) . . ?
O2 C5 C6 121.65(14) . . ?
O2 C5 C4 116.56(13) . . ?
C6 C5 C4 121.79(12) . . ?
C15 C16 C12 120.31(14) . . ?
C15 C16 C20 119.70(14) . . ?
C20 C16 C12 119.98(14) . . ?
C12 C23 C22 118.17(13) . . ?
C8 C23 C12 118.72(12) . . ?
C8 C23 C22 123.11(13) . . ?
C23 C8 C7 122.07(12) . . ?
C9 C8 C23 119.91(13) . . ?
C9 C8 C7 117.94(13) . . ?
O1 C7 C8 116.42(13) . . ?
O1 C7 C6 122.05(13) . . ?
C6 C7 C8 121.47(12) . . ?
C5 C6 H6 119.9 . . ?
C7 C6 C5 120.26(13) . . ?
C7 C6 H6 119.9 . . ?
C12 C11 C13 118.54(14) . . ?
C10 C11 C12 118.95(13) . . ?
C10 C11 C13 122.50(14) . . ?
C16 C15 C14 118.52(15) . . ?
C17 C15 C16 118.83(16) . . ?
C17 C15 C14 122.63(16) . . ?
C3B C4 S1B 111.6(5) . . ?
C3B C4 C5 124.8(5) . . ?
C5 C4 S1B 123.45(11) . . ?
C5 C4 S1A 119.56(18) . . ?
C3A C4 C5 132.3(4) . . ?
C3A C4 S1A 108.1(4) . . ?
C16 C20 C21 118.39(14) . . ?
C19 C20 C16 119.09(16) . . ?
C19 C20 C21 122.51(16) . . ?
C8 C9 H9 119.4 . . ?
C10 C9 C8 121.27(14) . . ?
C10 C9 H9 119.4 . . ?
C11 C10 H10 119.6 . . ?
C9 C10 C11 120.80(13) . . ?
C9 C10 H10 119.6 . . ?
C23 C22 H22 119.3 . . ?
C21 C22 C23 121.31(14) . . ?
C21 C22 H22 119.3 . . ?
C20 C21 H21 119.1 . . ?
C22 C21 C20 121.82(14) . . ?
C22 C21 H21 119.1 . . ?
C11 C13 H13 119.3 . . ?
C14 C13 C11 121.43(15) . . ?
C14 C13 H13 119.3 . . ?
C15 C17 H17 119.6 . . ?
C18 C17 C15 120.80(17) . . ?
C18 C17 H17 119.6 . . ?
C17 C18 H18 119.6 . . ?
C19 C18 C17 120.82(17) . . ?
C19 C18 H18 119.6 . . ?
C15 C14 H14 119.1 . . ?
C13 C14 C15 121.71(15) . . ?
C13 C14 H14 119.1 . . ?
C20 C19 H19 119.6 . . ?
C18 C19 C20 120.75(18) . . ?
C18 C19 H19 119.6 . . ?
C3B C1 H1B 125.6 . . ?
C2 C1 C3B 108.7(4) . . ?
C2 C1 H1B 125.6 . . ?
C2 C1 H1A 119.7 . . ?
C2 C1 S1A 120.5(2) . . ?
S1A C1 H1A 119.7 . . ?
S1B C2 H2B 121.8 . . ?
C1 C2 S1B 116.47(15) . . ?
C1 C2 H2B 121.8 . . ?
C1 C2 H2A 128.6 . . ?
C1 C2 C3A 102.9(3) . . ?
C3A C2 H2A 128.6 . . ?
C1 S1A C4 93.9(3) . . ?
C4 C3A C2 114.4(6) . . ?
C4 C3A H3A 122.8 . . ?
C2 C3A H3A 122.8 . . ?

loop_
_geom_bond_atom_site_label_1
_geom_bond_atom_site_label_2
_geom_bond_distance
_geom_bond_site_symmetry_2
_geom_bond_publ_flag
S1B C4 1.6972(17) . ?
S1B C2 1.637(2) . ?
C3B H3B 0.9300 . ?
C3B C4 1.371(8) . ?
C3B C1 1.480(11) . ?
O2 C5 1.2724(18) . ?
O1 H1 0.8200 . ?
O1 C7 1.3024(18) . ?
C12 C16 1.427(2) . ?
C12 C23 1.4190(19) . ?
C12 C11 1.4235(19) . ?
C5 C6 1.410(2) . ?
C5 C4 1.463(2) . ?
C16 C15 1.416(2) . ?
C16 C20 1.419(2) . ?
C23 C8 1.410(2) . ?
C23 C22 1.4394(19) . ?
C8 C7 1.4824(19) . ?
C8 C9 1.395(2) . ?
C7 C6 1.384(2) . ?
C6 H6 0.9300 . ?
C11 C10 1.393(2) . ?
C11 C13 1.440(2) . ?
C15 C17 1.404(3) . ?
C15 C14 1.432(3) . ?
C4 S1A 1.658(4) . ?
C4 C3A 1.375(9) . ?
C20 C21 1.429(2) . ?
C20 C19 1.399(2) . ?
C9 H9 0.9300 . ?
C9 C10 1.376(2) . ?
C10 H10 0.9300 . ?
C22 H22 0.9300 . ?
C22 C21 1.349(2) . ?
C21 H21 0.9300 . ?
C13 H13 0.9300 . ?
C13 C14 1.338(3) . ?
C17 H17 0.9300 . ?
C17 C18 1.378(3) . ?
C18 H18 0.9300 . ?
C18 C19 1.375(3) . ?
C14 H14 0.9300 . ?
C19 H19 0.9300 . ?
C1 H1B 0.9300 . ?
C1 H1A 0.9300 . ?
C1 C2 1.338(3) . ?
C1 S1A 1.555(5) . ?
C2 H2B 0.9300 . ?
C2 H2A 0.9300 . ?
C2 C3A 1.480(10) . ?
C3A H3A 0.9300 . ?
